data_4514805
loop_
_publ_author_name
'Yang, Shiping'
'Cheng, Rui'
'Zhang, Min'
'Bin, Zhengyang'
'You, Jingsong'

_publ_section_title
;
 Rh/Ag-Mediated Peri-Selective Heteroarylation/Single Electron Transfer
 Annulation Cascade of 1-(Methylthio)naphthalenes and Analogues: Road Less
 Traveled to Benzo[de]thioacenes
;
_journal_issue 7
_journal_name_full 'ACS Catalysis'
_journal_page_first 6188
_journal_paper_doi 10.1021/acscatal.9b01426
_journal_volume 9
_journal_year 2019
_chemical_formula_moiety 'C19 H14 S2'
_chemical_formula_sum 'C19 H14 S2'
_chemical_formula_weight 306.42
_space_group_crystal_system triclinic
_space_group_IT_number 2
_space_group_name_Hall '-P 1'
_space_group_name_H-M_alt 'P -1'
_symmetry_space_group_name_Hall '-P 1'
_symmetry_space_group_name_H-M 'P -1'
_atom_sites_solution_hydrogens geom
_atom_sites_solution_primary direct
_audit_creation_date 2018-09-04
_audit_creation_method
;
Olex2 1.2
(compiled 2018.05.29 svn.r3508 for OlexSys, GUI svn.r5506)
;
_cell_angle_alpha 78.352(8)
_cell_angle_beta 79.150(8)
_cell_angle_gamma 72.944(9)
_cell_formula_units_Z 2
_cell_length_a 7.9503(8)
_cell_length_b 8.3038(8)
_cell_length_c 12.6012(11)
_cell_measurement_reflns_used 3756
_cell_measurement_temperature 295.9(6)
_cell_measurement_theta_max 71.9130
_cell_measurement_theta_min 6.2340
_cell_volume 771.51(13)
_computing_cell_refinement
;
CrysAlisPro, Agilent Technologies,
Version 1.171.37.35 (release 13-08-2014 CrysAlis171 .NET)
(compiled Aug 13 2014,18:06:01)
;
_computing_data_collection
;
CrysAlisPro, Agilent Technologies,
Version 1.171.37.35 (release 13-08-2014 CrysAlis171 .NET)
(compiled Aug 13 2014,18:06:01)
;
_computing_data_reduction
;
CrysAlisPro, Agilent Technologies,
Version 1.171.37.35 (release 13-08-2014 CrysAlis171 .NET)
(compiled Aug 13 2014,18:06:01)
;
_computing_molecular_graphics 'Olex2 (Dolomanov et al., 2009)'
_computing_publication_material 'Olex2 (Dolomanov et al., 2009)'
_computing_structure_refinement 'ShelXL (Sheldrick, 2015)'
_computing_structure_solution 'ShelXT (Sheldrick, 2015)'
_diffrn_ambient_environment air
_diffrn_ambient_temperature 295.9(6)
_diffrn_detector 'CCD plate'
_diffrn_detector_area_resol_mean 15.9595
_diffrn_detector_type EosS2
_diffrn_measured_fraction_theta_full 0.997
_diffrn_measured_fraction_theta_max 0.980
_diffrn_measurement_details
;
#__ type_ start__ end____ width___ exp.time_
  1 omega  -31.00   53.00   1.0000    1.0000
omega____ theta____ kappa____ phi______ frames
    -       36.1671  -57.0000  -30.0000 84

#__ type_ start__ end____ width___ exp.time_
  2 omega   23.00   90.00   1.0000    1.0000
omega____ theta____ kappa____ phi______ frames
    -       36.1671 -125.0000 -180.0000 67

#__ type_ start__ end____ width___ exp.time_
  3 omega   17.00  105.00   1.0000    1.0000
omega____ theta____ kappa____ phi______ frames
    -       36.1671   38.0000 -150.0000 88

#__ type_ start__ end____ width___ exp.time_
  4 omega   17.00  105.00   1.0000    1.0000
omega____ theta____ kappa____ phi______ frames
    -       36.1671   38.0000  -60.0000 88

#__ type_ start__ end____ width___ exp.time_
  5 omega  -31.00   53.00   1.0000    1.0000
omega____ theta____ kappa____ phi______ frames
    -       36.1671  -57.0000 -150.0000 84

#__ type_ start__ end____ width___ exp.time_
  6 omega   19.00  103.00   1.0000    1.0000
omega____ theta____ kappa____ phi______ frames
    -       36.1671   57.0000   90.0000 84

#__ type_ start__ end____ width___ exp.time_
  7 omega   19.00  103.00   1.0000    1.0000
omega____ theta____ kappa____ phi______ frames
    -       36.1671   57.0000  150.0000 84

#__ type_ start__ end____ width___ exp.time_
  8 omega    1.00   75.00   1.0000    1.0000
omega____ theta____ kappa____ phi______ frames
    -       36.1671  -99.0000  -60.0000 74

#__ type_ start__ end____ width___ exp.time_
  9 omega   38.00   91.00   1.0000    1.7400
omega____ theta____ kappa____ phi______ frames
    -      108.0000  -30.0000 -120.0000 53

#__ type_ start__ end____ width___ exp.time_
 10 omega   91.00  176.00   1.0000    1.7400
omega____ theta____ kappa____ phi______ frames
    -      108.0000   45.0000  -90.0000 85

#__ type_ start__ end____ width___ exp.time_
 11 omega   38.00  116.00   1.0000    1.7400
omega____ theta____ kappa____ phi______ frames
    -      108.0000 -111.0000  150.0000 78

#__ type_ start__ end____ width___ exp.time_
 12 omega   38.00   91.00   1.0000    1.7400
omega____ theta____ kappa____ phi______ frames
    -      108.0000  -30.0000   90.0000 53

#__ type_ start__ end____ width___ exp.time_
 13 omega   40.00   98.00   1.0000    1.7400
omega____ theta____ kappa____ phi______ frames
    -      108.0000  -45.0000  -60.0000 58

#__ type_ start__ end____ width___ exp.time_
 14 omega   39.00  109.00   1.0000    1.7400
omega____ theta____ kappa____ phi______ frames
    -      108.0000  -94.0000   30.0000 70

#__ type_ start__ end____ width___ exp.time_
 15 omega  100.00  178.00   1.0000    1.7400
omega____ theta____ kappa____ phi______ frames
    -      108.0000  111.0000   30.0000 78

#__ type_ start__ end____ width___ exp.time_
 16 omega   37.00  146.00   1.0000    1.7400
omega____ theta____ kappa____ phi______ frames
    -      108.0000  -15.0000 -150.0000 109

#__ type_ start__ end____ width___ exp.time_
 17 omega   38.00   91.00   1.0000    1.7400
omega____ theta____ kappa____ phi______ frames
    -      108.0000  -30.0000    0.0000 53

#__ type_ start__ end____ width___ exp.time_
 18 omega   38.00   91.00   1.0000    1.7400
omega____ theta____ kappa____ phi______ frames
    -      108.0000  -30.0000  150.0000 53

#__ type_ start__ end____ width___ exp.time_
 19 omega   40.00   98.00   1.0000    1.7400
omega____ theta____ kappa____ phi______ frames
    -      108.0000  -45.0000    0.0000 58

#__ type_ start__ end____ width___ exp.time_
 20 omega   39.00  109.00   1.0000    1.7400
omega____ theta____ kappa____ phi______ frames
    -      108.0000  -94.0000 -120.0000 70

#__ type_ start__ end____ width___ exp.time_
 21 omega   41.00  126.00   1.0000    1.7400
omega____ theta____ kappa____ phi______ frames
    -      108.0000  -61.0000  120.0000 85

#__ type_ start__ end____ width___ exp.time_
 22 omega   40.00   98.00   1.0000    1.7400
omega____ theta____ kappa____ phi______ frames
    -      108.0000  -45.0000 -150.0000 58

#__ type_ start__ end____ width___ exp.time_
 23 omega   90.00  175.00   1.0000    1.7400
omega____ theta____ kappa____ phi______ frames
    -      108.0000   61.0000 -180.0000 85

#__ type_ start__ end____ width___ exp.time_
 24 omega   38.00   91.00   1.0000    1.7400
omega____ theta____ kappa____ phi______ frames
    -      108.0000  -30.0000 -180.0000 53

#__ type_ start__ end____ width___ exp.time_
 25 omega   38.00  116.00   1.0000    1.7400
omega____ theta____ kappa____ phi______ frames
    -      108.0000 -111.0000    0.0000 78

#__ type_ start__ end____ width___ exp.time_
 26 omega  -33.00   55.00   1.0000    1.0000
omega____ theta____ kappa____ phi______ frames
    -       36.1671  -38.0000   60.0000 88

#__ type_ start__ end____ width___ exp.time_
 27 omega    9.00  104.00   1.0000    1.0000
omega____ theta____ kappa____ phi______ frames
    -       36.1671   77.0000 -150.0000 95

#__ type_ start__ end____ width___ exp.time_
 28 omega    9.00  104.00   1.0000    1.0000
omega____ theta____ kappa____ phi______ frames
    -       36.1671   77.0000   30.0000 95

#__ type_ start__ end____ width___ exp.time_
 29 omega  -31.00   53.00   1.0000    1.0000
omega____ theta____ kappa____ phi______ frames
    -       36.1671  -57.0000  150.0000 84

#__ type_ start__ end____ width___ exp.time_
 30 omega    9.00  104.00   1.0000    1.0000
omega____ theta____ kappa____ phi______ frames
    -       36.1671   77.0000  -60.0000 95

#__ type_ start__ end____ width___ exp.time_
 31 omega    9.00  104.00   1.0000    1.0000
omega____ theta____ kappa____ phi______ frames
    -       36.1671   77.0000  120.0000 95

#__ type_ start__ end____ width___ exp.time_
 32 omega   19.00  103.00   1.0000    1.0000
omega____ theta____ kappa____ phi______ frames
    -       36.1671   57.0000    0.0000 84
;
_diffrn_measurement_device 'four-circle diffractometer'
_diffrn_measurement_device_type 'New Gemini, Dual, Cu at zero, EosS2'
_diffrn_measurement_method '\w scans'
_diffrn_orient_matrix_UB_11 0.1268594000
_diffrn_orient_matrix_UB_12 0.0313519000
_diffrn_orient_matrix_UB_13 0.0674434000
_diffrn_orient_matrix_UB_21 0.1605742000
_diffrn_orient_matrix_UB_22 -0.0910559000
_diffrn_orient_matrix_UB_23 -0.0754874000
_diffrn_orient_matrix_UB_31 -0.0001575000
_diffrn_orient_matrix_UB_32 0.1712518000
_diffrn_orient_matrix_UB_33 -0.0750747000
_diffrn_radiation_monochromator graphite
_diffrn_radiation_probe x-ray
_diffrn_radiation_type CuK\a
_diffrn_radiation_wavelength 1.54184
_diffrn_reflns_av_R_equivalents 0.0654
_diffrn_reflns_av_unetI/netI 0.0447
_diffrn_reflns_Laue_measured_fraction_full 0.997
_diffrn_reflns_Laue_measured_fraction_max 0.980
_diffrn_reflns_limit_h_max 9
_diffrn_reflns_limit_h_min -9
_diffrn_reflns_limit_k_max 10
_diffrn_reflns_limit_k_min -7
_diffrn_reflns_limit_l_max 14
_diffrn_reflns_limit_l_min -15
_diffrn_reflns_number 7924
_diffrn_reflns_point_group_measured_fraction_full 0.997
_diffrn_reflns_point_group_measured_fraction_max 0.980
_diffrn_reflns_theta_full 67.684
_diffrn_reflns_theta_max 72.287
_diffrn_reflns_theta_min 5.642
_diffrn_source 'Enhance (Cu) X-ray Source'
_exptl_absorpt_coefficient_mu 3.022
_exptl_absorpt_correction_T_max 1.00000
_exptl_absorpt_correction_T_min 0.50076
_exptl_absorpt_correction_type multi-scan
_exptl_absorpt_process_details
;
CrysAlisPro, Agilent Technologies,
Version 1.171.37.35 (release 13-08-2014 CrysAlis171 .NET)
(compiled Aug 13 2014,18:06:01)
Empirical absorption correction using spherical harmonics,
 implemented in SCALE3 ABSPACK scaling algorithm.
;
_exptl_crystal_colour 'clear reddish red'
_exptl_crystal_colour_lustre clear
_exptl_crystal_colour_modifier reddish
_exptl_crystal_colour_primary red
_exptl_crystal_density_diffrn 1.319
_exptl_crystal_description block
_exptl_crystal_F_000 320
_exptl_crystal_size_max 0.8
_exptl_crystal_size_mid 0.6
_exptl_crystal_size_min 0.5
_refine_diff_density_max 0.355
_refine_diff_density_min -0.595
_refine_diff_density_rms 0.085
_refine_ls_extinction_method none
_refine_ls_goodness_of_fit_ref 1.058
_refine_ls_hydrogen_treatment constr
_refine_ls_matrix_type full
_refine_ls_number_parameters 211
_refine_ls_number_reflns 2983
_refine_ls_number_restraints 0
_refine_ls_restrained_S_all 1.058
_refine_ls_R_factor_all 0.0733
_refine_ls_R_factor_gt 0.0688
_refine_ls_shift/su_max 0.000
_refine_ls_shift/su_mean 0.000
_refine_ls_structure_factor_coef Fsqd
_refine_ls_weighting_details 'w=1/[\s^2^(Fo^2^)+(0.1398P)^2^+0.2021P] where P=(Fo^2^+2Fc^2^)/3'
_refine_ls_weighting_scheme calc
_refine_ls_wR_factor_gt 0.1976
_refine_ls_wR_factor_ref 0.2061
_reflns_Friedel_coverage 0.000
_reflns_number_gt 2696
_reflns_number_total 2983
_reflns_threshold_expression 'I > 2\s(I)'
_cod_data_source_file cs9b01426_si_002.cif
_cod_data_source_block ysp-4212
_cod_database_code 4514805
_shelx_shelxl_version_number 2014/7
_shelx_space_group_comment
;
The symmetry employed for this shelxl refinement is uniquely defined
by the following loop, which should always be used as a source of
symmetry information in preference to the above space-group names.
They are only intended as comments.
;
_reflns_odcompleteness_completeness 99.82
_reflns_odcompleteness_iscentric 1
_reflns_odcompleteness_theta 66.97
_olex2_refinement_description
;
1. Fixed Uiso
 At 1.2 times of:
  All C(H) groups
 At 1.5 times of:
  All C(H,H,H) groups
2. Others
 Sof(S0AB)=1-FVAR(1)
 Sof(S0AA)=FVAR(1)
 Sof(C0AB)=Sof(H0AB)=1-FVAR(2)
 Sof(C0AA)=Sof(H0AA)=FVAR(2)
3.a Aromatic/amide H refined with riding coordinates:
 C00B(H00B), C00C(H00C), C00D(H00D), C00E(H00E), C00F(H00F), C00G(H00G),
 C00H(H00H), C00I(H00I), C00J(H00J), C00K(H00K), C0AA(H0AA), C0AB(H0AB)
3.b Idealised Me refined as rotating group:
 C1(H1A,H1B,H1C)
;
_olex2_submission_special_instructions 'No special instructions were received'

loop_
_space_group_symop_operation_xyz
'x, y, z'
'-x, -y, -z'

loop_
_atom_site_label
_atom_site_type_symbol
_atom_site_fract_x
_atom_site_fract_y
_atom_site_fract_z
_atom_site_U_iso_or_equiv
_atom_site_adp_type
_atom_site_occupancy
_atom_site_site_symmetry_order
_atom_site_calc_flag
_atom_site_refinement_flags_posn
_atom_site_refinement_flags_occupancy
_atom_site_disorder_assembly
_atom_site_disorder_group
C004 C 0.5041(3) 0.7192(3) 0.2662(2) 0.0388(5) Uani 1 1 d . . . .
C005 C 0.4640(3) 0.6726(3) 0.1721(2) 0.0399(5) Uani 1 1 d . . . .
C006 C 0.3529(3) 0.5537(3) 0.18067(19) 0.0394(5) Uani 1 1 d . . . .
C007 C 0.2482(4) 0.3047(4) 0.2201(2) 0.0451(6) Uani 1 1 d . . . .
C008 C 0.1193(3) 0.4284(3) 0.1649(2) 0.0432(6) Uani 1 1 d . . . .
C009 C 0.6403(3) 0.8060(3) 0.2487(2) 0.0470(6) Uani 1 1 d . . . .
C00A C 0.4126(4) 0.6930(3) 0.3759(2) 0.0444(6) Uani 1 1 d . . . .
C00B C -0.0314(4) 0.3896(4) 0.1461(2) 0.0520(7) Uani 1 1 d . . . .
H00B H -0.1183 0.4724 0.1105 0.062 Uiso 1 1 calc R . . .
C00C C 0.5402(4) 0.7293(4) 0.0685(2) 0.0508(6) Uani 1 1 d . . . .
H00C H 0.5095 0.7019 0.0080 0.061 Uiso 1 1 calc R . . .
C00D C 0.7151(4) 0.8587(4) 0.1408(3) 0.0554(7) Uani 1 1 d . . . .
H00D H 0.8024 0.9166 0.1301 0.066 Uiso 1 1 calc R . . .
C00E C 0.2282(4) 0.1401(4) 0.2557(2) 0.0556(7) Uani 1 1 d . . . .
H00E H 0.3133 0.0570 0.2926 0.067 Uiso 1 1 calc R . . .
C00F C 0.6622(4) 0.8267(4) 0.0523(3) 0.0583(8) Uani 1 1 d . . . .
H00F H 0.7066 0.8692 -0.0181 0.070 Uiso 1 1 calc R . . .
C00G C -0.0479(4) 0.2268(4) 0.1813(3) 0.0590(8) Uani 1 1 d . . . .
H00G H -0.1468 0.1992 0.1687 0.071 Uiso 1 1 calc R . . .
C00H C 0.4732(5) 0.7322(4) 0.4604(3) 0.0585(7) Uani 1 1 d . . . .
H00H H 0.4177 0.7098 0.5316 0.070 Uiso 1 1 calc R . . .
C00I C 0.0801(4) 0.1025(4) 0.2355(3) 0.0593(8) Uani 1 1 d . . . .
H00I H 0.0661 -0.0071 0.2584 0.071 Uiso 1 1 calc R . . .
C00J C 0.6962(4) 0.8445(4) 0.3387(3) 0.0621(8) Uani 1 1 d . . . .
H00J H 0.7881 0.8969 0.3270 0.075 Uiso 1 1 calc R . . .
C00K C 0.6166(5) 0.8052(5) 0.4418(3) 0.0698(9) Uani 1 1 d . . . .
H00K H 0.6573 0.8267 0.5007 0.084 Uiso 1 1 calc R . . .
S1 S 0.21163(9) 0.62974(10) 0.40052(5) 0.0525(3) Uani 1 1 d . . . .
C1 C 0.1206(6) 0.6680(7) 0.5371(3) 0.0936(15) Uani 1 1 d . . . .
H1A H 0.0060 0.6455 0.5553 0.140 Uiso 1 1 calc GR . . .
H1B H 0.1088 0.7847 0.5421 0.140 Uiso 1 1 calc GR . . .
H1C H 0.1983 0.5943 0.5871 0.140 Uiso 1 1 calc GR . . .
S0AA S 0.1594(4) 0.6319(4) 0.1203(3) 0.0451(7) Uani 0.588(13) 1 d . P A 1
S0AB S 0.4322(7) 0.3407(7) 0.2406(3) 0.0463(13) Uani 0.412(13) 1 d . P A 2
C0AA C 0.3778(18) 0.401(2) 0.2227(8) 0.040(2) Uani 0.49(4) 1 d . P A 1
H0AA H 0.4788 0.3468 0.2563 0.048 Uiso 0.49(4) 1 calc R P A 1
C0AB C 0.189(2) 0.580(3) 0.1415(13) 0.050(3) Uani 0.51(4) 1 d . P A 2
H0AB H 0.1307 0.6842 0.1043 0.060 Uiso 0.51(4) 1 calc R P A 2

loop_
_atom_site_aniso_label
_atom_site_aniso_U_11
_atom_site_aniso_U_22
_atom_site_aniso_U_33
_atom_site_aniso_U_23
_atom_site_aniso_U_13
_atom_site_aniso_U_12
C004 0.0308(11) 0.0382(11) 0.0459(13) -0.0066(9) -0.0032(9) -0.0083(9)
C005 0.0341(12) 0.0402(11) 0.0429(13) -0.0060(9) 0.0010(10) -0.0104(9)
C006 0.0336(12) 0.0489(14) 0.0368(12) -0.0094(10) -0.0025(9) -0.0124(10)
C007 0.0365(13) 0.0617(15) 0.0377(12) -0.0138(11) 0.0014(10) -0.0143(11)
C008 0.0405(13) 0.0480(13) 0.0447(13) -0.0096(10) -0.0034(10) -0.0172(10)
C009 0.0346(12) 0.0439(12) 0.0631(16) -0.0102(11) -0.0006(11) -0.0136(10)
C00A 0.0436(14) 0.0475(13) 0.0425(13) -0.0063(10) -0.0042(10) -0.0145(10)
C00B 0.0423(15) 0.0562(15) 0.0596(17) -0.0089(12) -0.0108(12) -0.0140(11)
C00C 0.0518(16) 0.0559(15) 0.0422(14) -0.0060(11) 0.0006(11) -0.0160(12)
C00D 0.0394(14) 0.0504(14) 0.075(2) -0.0096(13) 0.0084(13) -0.0197(11)
C00E 0.0476(15) 0.0571(16) 0.0501(15) -0.0030(12) 0.0031(12) -0.0055(12)
C00F 0.0534(17) 0.0561(16) 0.0563(17) -0.0010(13) 0.0123(13) -0.0181(13)
C00G 0.0456(16) 0.0692(18) 0.0710(19) -0.0194(15) 0.0022(13) -0.0292(14)
C00H 0.067(2) 0.0688(18) 0.0455(15) -0.0100(13) -0.0082(13) -0.0259(15)
C00I 0.0572(18) 0.0471(14) 0.0695(19) -0.0080(13) 0.0099(14) -0.0201(13)
C00J 0.0530(17) 0.0691(18) 0.078(2) -0.0167(16) -0.0119(15) -0.0310(15)
C00K 0.075(2) 0.085(2) 0.067(2) -0.0185(17) -0.0220(17) -0.0343(18)
S1 0.0463(4) 0.0692(5) 0.0454(4) -0.0103(3) 0.0070(3) -0.0278(3)
C1 0.082(3) 0.137(4) 0.071(2) -0.046(3) 0.036(2) -0.051(3)
S0AA 0.0396(10) 0.0414(13) 0.0558(11) 0.0034(8) -0.0205(7) -0.0118(8)
S0AB 0.043(2) 0.048(2) 0.0496(13) -0.0069(12) -0.0052(11) -0.0163(17)
C0AA 0.032(4) 0.038(5) 0.044(3) -0.003(3) -0.012(3) 0.001(3)
C0AB 0.046(5) 0.058(7) 0.052(5) -0.009(5) -0.013(4) -0.020(5)

loop_
_atom_type_symbol
_atom_type_description
_atom_type_scat_dispersion_real
_atom_type_scat_dispersion_imag
_atom_type_scat_source
C C 0.0181 0.0091 'International Tables Vol C Tables 4.2.6.8 and 6.1.1.4'
H H 0.0000 0.0000 'International Tables Vol C Tables 4.2.6.8 and 6.1.1.4'
S S 0.3331 0.5567 'International Tables Vol C Tables 4.2.6.8 and 6.1.1.4'

loop_
_geom_angle_atom_site_label_1
_geom_angle_atom_site_label_2
_geom_angle_atom_site_label_3
_geom_angle
C005 C004 C00A 125.3(2)
C009 C004 C005 117.2(2)
C009 C004 C00A 117.4(2)
C004 C005 C006 122.6(2)
C00C C005 C004 120.0(2)
C00C C005 C006 117.2(2)
C005 C006 S0AA 117.1(2)
C005 C006 S0AB 118.5(2)
C0AA C006 C005 130.0(6)
C0AA C006 S0AA 112.9(5)
C0AB C006 C005 130.2(9)
C0AB C006 S0AB 111.2(8)
C008 C007 S0AB 122.8(3)
C008 C007 C0AA 102.0(8)
C00E C007 C008 119.9(3)
C00E C007 S0AB 117.2(3)
C00E C007 C0AA 138.1(8)
C007 C008 C00B 120.6(3)
C007 C008 S0AA 116.4(2)
C007 C008 C0AB 103.0(8)
C00B C008 S0AA 123.0(2)
C00B C008 C0AB 136.3(8)
C00D C009 C004 119.8(3)
C00D C009 C00J 119.9(3)
C00J C009 C004 120.3(3)
C004 C00A S1 120.5(2)
C00H C00A C004 119.4(3)
C00H C00A S1 119.9(2)
C008 C00B H00B 120.8
C00G C00B C008 118.5(3)
C00G C00B H00B 120.8
C005 C00C H00C 119.1
C005 C00C C00F 121.8(3)
C00F C00C H00C 119.1
C009 C00D H00D 119.3
C00F C00D C009 121.5(3)
C00F C00D H00D 119.3
C007 C00E H00E 120.5
C00I C00E C007 119.1(3)
C00I C00E H00E 120.5
C00C C00F H00F 120.4
C00D C00F C00C 119.2(3)
C00D C00F H00F 120.4
C00B C00G H00G 119.3
C00B C00G C00I 121.4(3)
C00I C00G H00G 119.3
C00A C00H H00H 119.2
C00A C00H C00K 121.6(3)
C00K C00H H00H 119.2
C00E C00I C00G 120.6(3)
C00E C00I H00I 119.7
C00G C00I H00I 119.7
C009 C00J H00J 119.8
C00K C00J C009 120.3(3)
C00K C00J H00J 119.8
C00H C00K H00K 119.8
C00J C00K C00H 120.5(3)
C00J C00K H00K 119.8
C00A S1 C1 103.87(17)
S1 C1 H1A 109.5
S1 C1 H1B 109.5
S1 C1 H1C 109.5
H1A C1 H1B 109.5
H1A C1 H1C 109.5
H1B C1 H1C 109.5
C006 S0AA C008 87.8(2)
C007 S0AB C006 88.5(4)
C006 C0AA C007 120.8(12)
C006 C0AA H0AA 119.6
C007 C0AA H0AA 119.6
C006 C0AB C008 114.3(15)
C006 C0AB H0AB 122.9
C008 C0AB H0AB 122.9

loop_
_geom_bond_atom_site_label_1
_geom_bond_atom_site_label_2
_geom_bond_distance
C004 C005 1.433(4)
C004 C009 1.430(3)
C004 C00A 1.442(4)
C005 C006 1.483(3)
C005 C00C 1.384(4)
C006 S0AA 1.738(4)
C006 S0AB 1.756(7)
C006 C0AA 1.243(18)
C006 C0AB 1.421(16)
C007 C008 1.397(4)
C007 C00E 1.395(4)
C007 S0AB 1.651(5)
C007 C0AA 1.488(8)
C008 C00B 1.399(4)
C008 S0AA 1.771(4)
C008 C0AB 1.477(17)
C009 C00D 1.415(4)
C009 C00J 1.417(4)
C00A C00H 1.378(4)
C00A S1 1.779(3)
C00B H00B 0.9300
C00B C00G 1.372(4)
C00C H00C 0.9300
C00C C00F 1.398(4)
C00D H00D 0.9300
C00D C00F 1.361(5)
C00E H00E 0.9300
C00E C00I 1.382(5)
C00F H00F 0.9300
C00G H00G 0.9300
C00G C00I 1.388(5)
C00H H00H 0.9300
C00H C00K 1.404(5)
C00I H00I 0.9300
C00J H00J 0.9300
C00J C00K 1.355(5)
C00K H00K 0.9300
S1 C1 1.790(4)
C1 H1A 0.9600
C1 H1B 0.9600
C1 H1C 0.9600
C0AA H0AA 0.9300
C0AB H0AB 0.9300
